data_4028365
loop_
_publ_author_name
'Jian Zhang'
'Yong-Qiang Wang'
'Xin-Wei Wang'
'Wei-Dong Z. Li'

_publ_section_title
;
 Transannular Reductive Rearrangement of \a-Amino Ketones: construction of
 Aza-tricyclic Frameworks of Several Alkaloids
;
_journal_name_full 'Journal of Organic Chemistry'
_journal_page_first 6154
_journal_page_last 6162
_journal_paper_doi 10.1021/jo4007943
_journal_volume 78
_journal_year 2013
_chemical_formula_sum 'C15 H25 N O3'
_chemical_formula_weight 267.36
_chemical_name_systematic
; 
 ? 
;
_space_group_IT_number 14
_symmetry_cell_setting monoclinic
_symmetry_space_group_name_Hall '-P 2ybc'
_symmetry_space_group_name_H-M 'P 1 21/c 1'
_atom_sites_solution_hydrogens geom
_atom_sites_solution_primary direct
_atom_sites_solution_secondary difmap
_audit_creation_method SHELXL-97
_cell_angle_alpha 90.00
_cell_angle_beta 118.853(18)
_cell_angle_gamma 90.00
_cell_formula_units_Z 4
_cell_length_a 8.186(16)
_cell_length_b 23.09(5)
_cell_length_c 8.398(17)
_cell_measurement_reflns_used 1927
_cell_measurement_temperature 296(2)
_cell_measurement_theta_max 23.37
_cell_measurement_theta_min 2.84
_cell_volume 1390(5)
_computing_cell_refinement 'Bruker SAINT'
_computing_data_collection 'Bruker APEX2'
_computing_data_reduction 'Bruker SAINT'
_computing_molecular_graphics 'Bruker SHELXTL'
_computing_publication_material 'Bruker SHELXTL'
_computing_structure_refinement 'SHELXL-97 (Sheldrick, 2008)'
_computing_structure_solution 'SHELXS-97 (Sheldrick, 2008)'
_diffrn_ambient_temperature 296(2)
_diffrn_measured_fraction_theta_full 0.998
_diffrn_measured_fraction_theta_max 0.998
_diffrn_measurement_device_type 'Bruker APEX-II CCD'
_diffrn_measurement_method '\f and \w scans'
_diffrn_radiation_monochromator graphite
_diffrn_radiation_source 'fine-focus sealed tube'
_diffrn_radiation_type MoK\a
_diffrn_radiation_wavelength 0.71073
_diffrn_reflns_av_R_equivalents 0.0881
_diffrn_reflns_av_sigmaI/netI 0.0931
_diffrn_reflns_limit_h_max 9
_diffrn_reflns_limit_h_min -9
_diffrn_reflns_limit_k_max 26
_diffrn_reflns_limit_k_min -27
_diffrn_reflns_limit_l_max 9
_diffrn_reflns_limit_l_min -10
_diffrn_reflns_number 9296
_diffrn_reflns_theta_full 25.50
_diffrn_reflns_theta_max 25.50
_diffrn_reflns_theta_min 2.84
_exptl_absorpt_coefficient_mu 0.088
_exptl_absorpt_correction_T_max 0.9775
_exptl_absorpt_correction_T_min 0.9750
_exptl_absorpt_correction_type multi-scan
_exptl_absorpt_process_details SADABS
_exptl_crystal_colour colorless
_exptl_crystal_density_diffrn 1.277
_exptl_crystal_description block
_exptl_crystal_F_000 584
_exptl_crystal_size_max 0.29
_exptl_crystal_size_mid 0.27
_exptl_crystal_size_min 0.26
_refine_diff_density_max 0.419
_refine_diff_density_min -0.463
_refine_diff_density_rms 0.063
_refine_ls_extinction_coef 0.020(6)
_refine_ls_extinction_expression Fc^*^=kFc[1+0.001xFc^2^\l^3^/sin(2\q)]^-1/4^
_refine_ls_extinction_method SHELXL
_refine_ls_goodness_of_fit_ref 1.055
_refine_ls_hydrogen_treatment constr
_refine_ls_matrix_type full
_refine_ls_number_parameters 175
_refine_ls_number_reflns 2578
_refine_ls_number_restraints 47
_refine_ls_restrained_S_all 1.116
_refine_ls_R_factor_all 0.1266
_refine_ls_R_factor_gt 0.0813
_refine_ls_shift/su_max 0.000
_refine_ls_shift/su_mean 0.000
_refine_ls_structure_factor_coef Fsqd
_refine_ls_weighting_details 'calc w=1/[\s^2^(Fo^2^)+(0.0921P)^2^+1.4341P] where P=(Fo^2^+2Fc^2^)/3'
_refine_ls_weighting_scheme calc
_refine_ls_wR_factor_gt 0.2102
_refine_ls_wR_factor_ref 0.2517
_reflns_number_gt 1569
_reflns_number_total 2578
_reflns_threshold_expression >2sigma(I)
_cod_data_source_file jo4007943_si_004.cif
_cod_data_source_block p21c
_cod_database_code 4028365

loop_
_symmetry_equiv_pos_as_xyz
'x, y, z'
'-x, y+1/2, -z+1/2'
'-x, -y, -z'
'x, -y-1/2, z-1/2'

loop_
_atom_site_label
_atom_site_type_symbol
_atom_site_fract_x
_atom_site_fract_y
_atom_site_fract_z
_atom_site_U_iso_or_equiv
_atom_site_adp_type
_atom_site_occupancy
_atom_site_symmetry_multiplicity
_atom_site_calc_flag
_atom_site_refinement_flags
C1 C -0.1191(6) 0.85953(18) 1.0740(5) 0.0517(11) Uani 1 1 d .
H1A H -0.1654 0.8333 1.1332 0.062 Uiso 1 1 calc R
H1B H -0.1837 0.8962 1.0558 0.062 Uiso 1 1 calc R
C2 C 0.0839(6) 0.86861(19) 1.1931(6) 0.0585(12) Uani 1 1 d .
H2A H 0.1482 0.8318 1.2167 0.070 Uiso 1 1 calc R
H2B H 0.1059 0.8847 1.3085 0.070 Uiso 1 1 calc R
C3 C 0.1595(6) 0.90918(19) 1.1042(6) 0.0558(11) Uani 1 1 d .
H3A H 0.2941 0.9112 1.1775 0.067 Uiso 1 1 calc R
H3B H 0.1099 0.9477 1.0992 0.067 Uiso 1 1 calc R
C4 C 0.1091(5) 0.88981(15) 0.9118(5) 0.0418(9) Uani 1 1 d .
C5 C -0.0995(5) 0.87563(15) 0.8007(5) 0.0379(9) Uani 1 1 d .
H5 H -0.1687 0.9119 0.7820 0.046 Uiso 1 1 calc R
C6 C -0.1458(5) 0.85211(16) 0.6152(5) 0.0407(9) Uani 1 1 d .
H6 H -0.1184 0.8828 0.5508 0.049 Uiso 1 1 calc R
C7 C -0.3533(5) 0.83908(19) 0.5062(6) 0.0548(11) Uani 1 1 d .
H7A H -0.4229 0.8751 0.4760 0.066 Uiso 1 1 calc R
H7B H -0.3793 0.8200 0.3935 0.066 Uiso 1 1 calc R
C8 C -0.4157(5) 0.8011(2) 0.6112(6) 0.0542(11) Uani 1 1 d .
H8A H -0.5503 0.7969 0.5441 0.065 Uiso 1 1 calc R
H8B H -0.3608 0.7630 0.6249 0.065 Uiso 1 1 calc R
C9 C -0.3607(5) 0.82571(18) 0.7937(6) 0.0518(11) Uani 1 1 d .
H9A H -0.4258 0.8620 0.7797 0.062 Uiso 1 1 calc R
H9B H -0.3979 0.7993 0.8601 0.062 Uiso 1 1 calc R
C10 C -0.0277(5) 0.80016(16) 0.6264(5) 0.0389(9) Uani 1 1 d .
H10 H -0.0560 0.7680 0.6853 0.047 Uiso 1 1 calc R
C11 C 0.1759(5) 0.81488(17) 0.7340(5) 0.0461(10) Uani 1 1 d .
H11A H 0.2493 0.7805 0.7472 0.055 Uiso 1 1 calc R
H11B H 0.2067 0.8435 0.6682 0.055 Uiso 1 1 calc R
C12 C 0.2259(5) 0.83794(17) 0.9181(5) 0.0463(10) Uani 1 1 d .
H12A H 0.3564 0.8490 0.9795 0.056 Uiso 1 1 calc R
H12B H 0.2098 0.8075 0.9888 0.056 Uiso 1 1 calc R
C13 C 0.1453(8) 0.9424(2) 0.8264(7) 0.0686(13) Uani 1 1 d U
C14 C 0.3611(11) 0.9918(3) 0.7661(10) 0.1158(18) Uani 1 1 d U
H14A H 0.2771 1.0233 0.7527 0.139 Uiso 1 1 calc R
H14B H 0.4863 1.0040 0.8533 0.139 Uiso 1 1 calc R
C15 C 0.3548(13) 0.9829(3) 0.6100(11) 0.131(2) Uani 1 1 d U
H15A H 0.4114 0.9463 0.6125 0.196 Uiso 1 1 calc R
H15B H 0.4210 1.0132 0.5871 0.196 Uiso 1 1 calc R
H15C H 0.2272 0.9826 0.5153 0.196 Uiso 1 1 calc R
N1 N -0.1593(4) 0.83576(13) 0.8985(4) 0.0391(8) Uani 1 1 d .
O1 O 0.0413(6) 0.98150(15) 0.7638(6) 0.0962(14) Uani 1 1 d .
O2 O 0.3120(6) 0.94207(15) 0.8382(6) 0.0933(12) Uani 1 1 d U
O3 O -0.0698(4) 0.78374(11) 0.4493(4) 0.0547(9) Uani 1 1 d .
H3 H -0.0928 0.7490 0.4358 0.082 Uiso 1 1 calc R

loop_
_atom_site_aniso_label
_atom_site_aniso_U_11
_atom_site_aniso_U_22
_atom_site_aniso_U_33
_atom_site_aniso_U_23
_atom_site_aniso_U_13
_atom_site_aniso_U_12
C1 0.068(3) 0.050(2) 0.050(3) -0.0005(19) 0.039(2) 0.006(2)
C2 0.081(3) 0.056(3) 0.038(2) -0.004(2) 0.029(2) -0.007(2)
C3 0.071(3) 0.049(2) 0.046(3) -0.009(2) 0.027(2) -0.011(2)
C4 0.051(2) 0.035(2) 0.042(2) -0.0033(16) 0.0239(18) -0.0086(17)
C5 0.046(2) 0.0304(18) 0.041(2) 0.0054(16) 0.0231(18) 0.0071(16)
C6 0.046(2) 0.038(2) 0.039(2) 0.0062(16) 0.0215(18) 0.0029(16)
C7 0.048(2) 0.061(3) 0.044(3) 0.004(2) 0.0132(19) 0.009(2)
C8 0.0347(19) 0.064(3) 0.057(3) 0.001(2) 0.0170(19) 0.0029(19)
C9 0.044(2) 0.054(2) 0.066(3) 0.004(2) 0.034(2) 0.0078(19)
C10 0.050(2) 0.038(2) 0.037(2) -0.0035(16) 0.0268(17) -0.0058(17)
C11 0.049(2) 0.038(2) 0.062(3) -0.0013(18) 0.036(2) 0.0007(17)
C12 0.0366(19) 0.048(2) 0.051(3) -0.0018(19) 0.0186(18) -0.0022(17)
C13 0.106(3) 0.045(2) 0.079(3) -0.017(2) 0.065(3) -0.029(2)
C14 0.165(4) 0.082(3) 0.141(4) -0.008(3) 0.106(3) -0.054(3)
C15 0.221(7) 0.079(4) 0.144(5) 0.026(4) 0.129(5) 0.010(4)
N1 0.0428(17) 0.0411(18) 0.0403(18) 0.0028(14) 0.0255(14) 0.0052(14)
O1 0.139(4) 0.0410(19) 0.129(4) 0.020(2) 0.081(3) 0.005(2)
O2 0.124(3) 0.066(2) 0.125(3) -0.0128(18) 0.088(2) -0.0430(19)
O3 0.086(2) 0.0449(16) 0.0456(17) -0.0074(13) 0.0416(16) -0.0097(16)

loop_
_atom_type_symbol
_atom_type_description
_atom_type_scat_dispersion_real
_atom_type_scat_dispersion_imag
_atom_type_scat_source
C C 0.0033 0.0016 'International Tables Vol C Tables 4.2.6.8 and 6.1.1.4'
H H 0.0000 0.0000 'International Tables Vol C Tables 4.2.6.8 and 6.1.1.4'
N N 0.0061 0.0033 'International Tables Vol C Tables 4.2.6.8 and 6.1.1.4'
O O 0.0106 0.0060 'International Tables Vol C Tables 4.2.6.8 and 6.1.1.4'

loop_
_geom_angle_atom_site_label_1
_geom_angle_atom_site_label_2
_geom_angle_atom_site_label_3
_geom_angle
N1 C1 C2 111.6(3)
N1 C1 H1A 109.3
C2 C1 H1A 109.3
N1 C1 H1B 109.3
C2 C1 H1B 109.3
H1A C1 H1B 108.0
C1 C2 C3 110.4(4)
C1 C2 H2A 109.6
C3 C2 H2A 109.6
C1 C2 H2B 109.6
C3 C2 H2B 109.6
H2A C2 H2B 108.1
C2 C3 C4 112.1(3)
C2 C3 H3A 109.2
C4 C3 H3A 109.2
C2 C3 H3B 109.2
C4 C3 H3B 109.2
H3A C3 H3B 107.9
C13 C4 C12 112.7(4)
C13 C4 C3 104.6(3)
C12 C4 C3 110.5(3)
C13 C4 C5 107.4(4)
C12 C4 C5 110.5(3)
C3 C4 C5 111.0(3)
N1 C5 C6 111.4(3)
N1 C5 C4 111.6(3)
C6 C5 C4 110.7(3)
N1 C5 H5 107.6
C6 C5 H5 107.6
C4 C5 H5 107.6
C10 C6 C5 112.6(3)
C10 C6 C7 112.0(3)
C5 C6 C7 110.0(3)
C10 C6 H6 107.3
C5 C6 H6 107.3
C7 C6 H6 107.3
C8 C7 C6 111.2(3)
C8 C7 H7A 109.4
C6 C7 H7A 109.4
C8 C7 H7B 109.4
C6 C7 H7B 109.4
H7A C7 H7B 108.0
C9 C8 C7 111.3(4)
C9 C8 H8A 109.4
C7 C8 H8A 109.4
C9 C8 H8B 109.4
C7 C8 H8B 109.4
H8A C8 H8B 108.0
N1 C9 C8 111.9(3)
N1 C9 H9A 109.2
C8 C9 H9A 109.2
N1 C9 H9B 109.2
C8 C9 H9B 109.2
H9A C9 H9B 107.9
O3 C10 C11 109.4(3)
O3 C10 C6 108.9(3)
C11 C10 C6 110.4(3)
O3 C10 H10 109.4
C11 C10 H10 109.4
C6 C10 H10 109.4
C12 C11 C10 111.9(3)
C12 C11 H11A 109.2
C10 C11 H11A 109.2
C12 C11 H11B 109.2
C10 C11 H11B 109.2
H11A C11 H11B 107.9
C11 C12 C4 113.1(3)
C11 C12 H12A 109.0
C4 C12 H12A 109.0
C11 C12 H12B 109.0
C4 C12 H12B 109.0
H12A C12 H12B 107.8
O1 C13 O2 122.5(5)
O1 C13 C4 124.3(5)
O2 C13 C4 113.1(5)
C15 C14 O2 114.3(6)
C15 C14 H14A 108.7
O2 C14 H14A 108.7
C15 C14 H14B 108.7
O2 C14 H14B 108.7
H14A C14 H14B 107.6
C14 C15 H15A 109.5
C14 C15 H15B 109.5
H15A C15 H15B 109.5
C14 C15 H15C 109.5
H15A C15 H15C 109.5
H15B C15 H15C 109.5
C1 N1 C9 107.9(3)
C1 N1 C5 110.9(3)
C9 N1 C5 110.3(3)
C13 O2 C14 116.8(5)
C10 O3 H3 109.5

loop_
_geom_bond_atom_site_label_1
_geom_bond_atom_site_label_2
_geom_bond_distance
C1 N1 1.454(5)
C1 C2 1.484(7)
C1 H1A 0.9700
C1 H1B 0.9700
C2 C3 1.504(6)
C2 H2A 0.9700
C2 H2B 0.9700
C3 C4 1.529(6)
C3 H3A 0.9700
C3 H3B 0.9700
C4 C13 1.511(6)
C4 C12 1.517(6)
C4 C5 1.535(6)
C5 N1 1.466(5)
C5 C6 1.515(6)
C5 H5 0.9800
C6 C10 1.515(5)
C6 C7 1.521(6)
C6 H6 0.9800
C7 C8 1.497(6)
C7 H7A 0.9700
C7 H7B 0.9700
C8 C9 1.487(6)
C8 H8A 0.9700
C8 H8B 0.9700
C9 N1 1.465(5)
C9 H9A 0.9700
C9 H9B 0.9700
C10 O3 1.407(5)
C10 C11 1.502(6)
C10 H10 0.9800
C11 C12 1.494(6)
C11 H11A 0.9700
C11 H11B 0.9700
C12 H12A 0.9700
C12 H12B 0.9700
C13 O1 1.177(6)
C13 O2 1.320(7)
C14 C15 1.303(9)
C14 O2 1.444(6)
C14 H14A 0.9700
C14 H14B 0.9700
C15 H15A 0.9600
C15 H15B 0.9600
C15 H15C 0.9600
O3 H3 0.8200

loop_
_geom_torsion_atom_site_label_1
_geom_torsion_atom_site_label_2
_geom_torsion_atom_site_label_3
_geom_torsion_atom_site_label_4
_geom_torsion
N1 C1 C2 C3 58.9(5)
C1 C2 C3 C4 -52.6(5)
C2 C3 C4 C13 164.3(4)
C2 C3 C4 C12 -74.1(5)
C2 C3 C4 C5 48.8(5)
C13 C4 C5 N1 -164.7(3)
C12 C4 C5 N1 72.0(4)
C3 C4 C5 N1 -50.9(4)
C13 C4 C5 C6 70.6(4)
C12 C4 C5 C6 -52.7(4)
C3 C4 C5 C6 -175.7(3)
N1 C5 C6 C10 -69.8(4)
C4 C5 C6 C10 55.1(4)
N1 C5 C6 C7 55.9(4)
C4 C5 C6 C7 -179.2(3)
C10 C6 C7 C8 73.4(4)
C5 C6 C7 C8 -52.6(5)
C6 C7 C8 C9 53.1(5)
C7 C8 C9 N1 -56.3(4)
C5 C6 C10 O3 -175.8(3)
C7 C6 C10 O3 59.6(4)
C5 C6 C10 C11 -55.7(4)
C7 C6 C10 C11 179.7(3)
O3 C10 C11 C12 174.7(3)
C6 C10 C11 C12 54.9(4)
C10 C11 C12 C4 -55.3(4)
C13 C4 C12 C11 -66.5(5)
C3 C4 C12 C11 176.8(3)
C5 C4 C12 C11 53.6(4)
C12 C4 C13 O1 159.0(5)
C3 C4 C13 O1 -80.9(6)
C5 C4 C13 O1 37.1(6)
C12 C4 C13 O2 -24.8(5)
C3 C4 C13 O2 95.3(4)
C5 C4 C13 O2 -146.7(4)
C2 C1 N1 C9 177.4(3)
C2 C1 N1 C5 -61.8(4)
C8 C9 N1 C1 -179.9(3)
C8 C9 N1 C5 58.9(4)
C6 C5 N1 C1 -178.3(3)
C4 C5 N1 C1 57.3(4)
C6 C5 N1 C9 -58.9(4)
C4 C5 N1 C9 176.8(3)
O1 C13 O2 C14 -1.4(8)
C4 C13 O2 C14 -177.7(4)
C15 C14 O2 C13 -104.4(8)
